data_2001583
loop_
_publ_author_name
'Zacharias, D. E.'

_publ_section_title
;
 Structures of three electron donor--acceptor complexes of
 dibenz[<i>a</i>,<i>h</i>]anthracene (DBA)
;
_journal_issue 6
_journal_name_full 'Acta Crystallographica Section C'
_journal_page_first 1082
_journal_page_last 1087
_journal_paper_doi 10.1107/S0108270192013325
_journal_volume 49
_journal_year 1993
_chemical_formula_moiety 'C22 H14,2(C6 H3 N3 O6)'
_chemical_formula_sum 'C34 H20 N6 O12'
_chemical_formula_weight 704.57
_symmetry_cell_setting monoclinic
_symmetry_space_group_name_Hall '-P 2yab'
_symmetry_space_group_name_H-M 'P 1 21/a 1'
_cell_angle_alpha 90
_cell_angle_beta 91.610(10)
_cell_angle_gamma 90
_cell_formula_units_Z 2
_cell_length_a 25.744(3)
_cell_length_b 7.8890(10)
_cell_length_c 7.4420(10)
_cell_volume 1510.8(3)
_diffrn_radiation_type Cu
_diffrn_radiation_wavelength 1.5418
_exptl_absorpt_coefficient_mu 0.978
_exptl_crystal_density_diffrn 1.549
_exptl_crystal_F_000 724
_cod_data_source_file cr1016.cif
_cod_data_source_block cr1016_structure_1_of_3
_cod_depositor_comments
;
 Adding the _atom_site_type_symbol data item.

 Antanas Vaitkus,
 2017-01-28
;
_cod_original_cell_volume 1510.8(4)
_cod_database_code 2001583

loop_
_atom_site_label
_atom_site_type_symbol
_atom_site_fract_x
_atom_site_fract_y
_atom_site_fract_z
_atom_site_U_iso_or_equiv
O(1) O .37654(6) .6648(2) .3184(3) .0831(8)
O(2) O .30002(5) .5688(2) .2578(2) .0728(6)
O(3) O .26100(5) -.0177(2) .3948(2) .0711(6)
O(4) O .30994(5) -.1452(2) .5925(2) .0702(6)
O(5) O .48632(5) .0567(2) .6853(2) .0662(6)
O(6) O .50952(5) .2889(2) .5606(3) .0890(10)
N(1) N .34414(5) .5528(2) .3174(2) .0539(6)
N(2) N .30050(5) -.0286(2) .4892(2) .0526(5)
N(3) N .47731(5) .1845(2) .5974(2) .0534(6)
C(1T) C .35977(5) .3874(2) .3934(2) .0437(5)
C(2T) C .32299(5) .2609(2) .4002(2) .0446(5)
C(3T) C .33877(5) .1085(2) .4776(2) .0434(5)
C(4T) C .38852(5) .0802(2) .5440(2) .0451(5)
C(5T) C .42346(5) .2124(2) .5301(2) .0428(5)
C(6T) C .41076(5) .3679(2) .4555(2) .0443(6)
C(1) C .31622(8) .0950(2) -.0295(2) .0623(8)
C(2) C .36263(8) .0243(2) .0388(2) .0602(8)
C(3) C .40765(6) .1181(2) .0457(2) .0544(7)
C(4) C .40850(6) .2881(2) -.0148(2) .0499(6)
C(5) C .45518(6) .3920(2) -.0058(2) .0486(6)
C(6) C .50289(6) .3362(2) .0658(2) .0511(6)
C(7) C .54697(6) .4378(2) .0740(2) .0503(6)
C(8) C .59573(7) .3753(2) .1473(2) .0577(7)
C(9) C .63891(6) .4706(2) .1515(2) .0571(7)
C(10) C .63853(6) .6427(2) .0854(2) .0529(7)
C(11) C .68408(7) .7409(2) .0913(2) .0602(8)
H2T H .2870(10) .282(3) .354(3) ?
H4T H .3999(9) -.028(3) .592(3) ?
H6T H .4360(9) .461(3) .448(3) ?
HC1 H .2820(10) .035(4) -.035(4) ?
HC2 H .3630(10) -.090(3) .080(4) ?
HC3 H .4394(8) .070(3) .096(3) ?
HC6 H .5056(9) .223(3) .116(3) ?
HC8 H .5960(10) .260(4) .190(4) ?
HC9 H .6687(9) .426(3) .200(3) ?
HC11 H .7180(10) .694(4) .136(4) ?

loop_
_geom_angle_atom_site_label_1
_geom_angle_atom_site_label_2
_geom_angle_atom_site_label_3
_geom_angle
C(2) C(1) C(11') 119.6(2)
C(1) C(2) C(3) 120.6(2)
C(2) C(3) C(4) 121.2(2)
C(3) C(4) C(5) 122.70(10)
C(3) C(4) C(10') 117.60(10)
C(5) C(4) C(10') 119.70(10)
C(4) C(5) C(6) 123.80(10)
C(4) C(5) C(7') 119.20(10)
C(6) C(5) C(7') 117.00(10)
C(5) C(6) C(7) 122.90(10)
C(6) C(7) C(5') 120.00(10)
C(6) C(7) C(8) 121.40(10)
C(8) C(7) C(5') 118.60(10)
C(7) C(8) C(9) 122.00(10)
C(8) C(9) C(10) 121.4(2)
C(9) C(10) C(11) 120.7(2)
C(9) C(10) C(4') 119.10(10)
C(11) C(10) C(4') 120.20(10)
C(10) C(11) C(1') 120.8(2)
O(1) N(1) O(2) 124.20(10)
O(1) N(1) C(1T) 117.50(10)
O(4) N(2) C(3T) 118.10(10)
N(1) C(1T) C(2T) 118.30(10)
N(2) C(3T) C(2T) 118.30(10)
N(3) C(5T) C(4T) 117.90(10)
C(4T) C(5T) C(6T) 123.50(10)
O(3) N(2) O(4) 124.30(10)
O(2) N(1) C(1T) 118.30(10)
O(5) N(3) C(5T) 117.90(10)
N(1) C(1T) C(6T) 118.10(10)
N(2) C(3T) C(4T) 118.60(10)
N(3) C(5T) C(6T) 118.50(10)
C(5T) C(6T) C(1T) 116.30(10)
O(5) N(3) O(6) 124.4(2)
O(3) N(2) C(3T) 117.60(10)
O(6) N(3) C(5T) 117.80(10)
C(1T) C(2T) C(3T) 116.70(10)
C(2T) C(3T) C(4T) 123.20(10)
C(3T) C(4T) C(5T) 116.80(10)
C(6T) C(1T) C(2T) 123.60(10)

loop_
_geom_bond_atom_site_label_1
_geom_bond_atom_site_label_2
_geom_bond_distance
C(1) C(2) 1.401(3)
C(2) C(3) 1.375(3)
C(3) C(4) 1.415(2)
C(4) C(5) 1.455(2)
C(5) C(6) 1.396(2)
C(6) C(7) 1.389(2)
C(7) C(8) 1.442(2)
C(8) C(9) 1.341(2)
C(9) C(10) 1.444(2)
C(10) C(11) 1.405(2)
O(1) N(1) 1.215(2)
O(4) N(2) 1.219(2)
N(1) C(1T) 1.474(2)
C(1T) C(2T) 1.377(2)
C(3T) C(4T) 1.378(2)
O(2) N(1) 1.214(2)
O(5) N(3) 1.221(2)
N(2) C(3T) 1.467(2)
C(1T) C(6T) 1.388(2)
C(4T) C(5T) 1.383(2)
O(3) N(2) 1.223(2)
O(6) N(3) 1.206(2)
N(3) C(5T) 1.477(2)
C(2T) C(3T) 1.389(2)
C(5T) C(6T) 1.382(2)
